data_1573558
loop_
_publ_author_name
'Jin, Peng-Bo'
'Luo, Qian-Cheng'
'Gransbury, Gemma K.'
'Winpenny, Richard E. P.'
'Mills, David P.'
'Zheng, Yan-Zhen'

_publ_section_title
;
 Rare earth benzene tetraanion-bridged amidinate complexes.
;
_journal_name_full 'Chemical science'
_journal_paper_doi 10.1039/d4sc05982d
_journal_year 2024
_chemical_formula_sum 'C67 H99 N4 Y2'
_chemical_formula_weight 1138.32
_space_group_crystal_system monoclinic
_space_group_IT_number 14
_space_group_name_Hall '-P 2ybc'
_space_group_name_H-M_alt 'P 1 21/c 1'
_atom_sites_solution_hydrogens mixed
_audit_creation_method SHELXL-2018/3
_audit_update_record
;
2024-11-13 deposited with the CCDC.	2024-12-24 downloaded from the CCDC.
;
_cell_angle_alpha 90
_cell_angle_beta 105.0290(10)
_cell_angle_gamma 90
_cell_formula_units_Z 4
_cell_length_a 10.83980(10)
_cell_length_b 38.9679(2)
_cell_length_c 15.00510(10)
_cell_measurement_reflns_used 42400
_cell_measurement_temperature 100(2)
_cell_measurement_theta_max 79.7930
_cell_measurement_theta_min 2.2560
_cell_volume 6121.42(8)
_computing_structure_refinement 'SHELXL-2018/3 (Sheldrick, 2018)'
_computing_structure_solution 'SHELXT 2014/5 (Sheldrick, 2014)'
_diffrn_ambient_temperature 100(2)
_diffrn_measured_fraction_theta_full 0.999
_diffrn_measured_fraction_theta_max 0.978
_diffrn_measurement_device_type 'XtaLAB Synergy, Dualflex, HyPix'
_diffrn_measurement_method '\w scans'
_diffrn_radiation_type CuK\a
_diffrn_radiation_wavelength 1.54184
_diffrn_reflns_av_R_equivalents 0.0466
_diffrn_reflns_av_unetI/netI 0.0340
_diffrn_reflns_Laue_measured_fraction_full 0.999
_diffrn_reflns_Laue_measured_fraction_max 0.978
_diffrn_reflns_limit_h_max 13
_diffrn_reflns_limit_h_min -13
_diffrn_reflns_limit_k_max 49
_diffrn_reflns_limit_k_min -47
_diffrn_reflns_limit_l_max 19
_diffrn_reflns_limit_l_min -18
_diffrn_reflns_number 62803
_diffrn_reflns_point_group_measured_fraction_full 0.999
_diffrn_reflns_point_group_measured_fraction_max 0.978
_diffrn_reflns_theta_full 67.684
_diffrn_reflns_theta_max 80.135
_diffrn_reflns_theta_min 2.268
_exptl_absorpt_coefficient_mu 2.835
_exptl_absorpt_correction_T_max 1.00000
_exptl_absorpt_correction_T_min 0.73750
_exptl_absorpt_correction_type multi-scan
_exptl_absorpt_process_details
;
CrysAlisPro 1.171.41.122a (Rigaku Oxford Diffraction, 2021)
Empirical absorption correction using spherical harmonics,
implemented in SCALE3 ABSPACK scaling algorithm.
;
_exptl_crystal_colour blue
_exptl_crystal_density_diffrn 1.235
_exptl_crystal_description octahedral
_exptl_crystal_F_000 2428
_exptl_crystal_size_max 0.2
_exptl_crystal_size_mid 0.15
_exptl_crystal_size_min 0.12
_refine_diff_density_max 2.439
_refine_diff_density_min -0.844
_refine_diff_density_rms 0.092
_refine_ls_extinction_method none
_refine_ls_goodness_of_fit_ref 1.050
_refine_ls_hydrogen_treatment mixed
_refine_ls_matrix_type full
_refine_ls_number_parameters 713
_refine_ls_number_reflns 13087
_refine_ls_number_restraints 8
_refine_ls_restrained_S_all 1.062
_refine_ls_R_factor_all 0.0417
_refine_ls_R_factor_gt 0.0392
_refine_ls_shift/su_max 0.003
_refine_ls_shift/su_mean 0.000
_refine_ls_structure_factor_coef Fsqd
_refine_ls_weighting_details 'w=1/[\s^2^(Fo^2^)+(0.0542P)^2^+7.4059P] where P=(Fo^2^+2Fc^2^)/3'
_refine_ls_weighting_scheme calc
_refine_ls_wR_factor_gt 0.1019
_refine_ls_wR_factor_ref 0.1052
_reflns_Friedel_coverage 0.000
_reflns_number_gt 12156
_reflns_number_total 13087
_reflns_threshold_expression 'I > 2\s(I)'
_cod_data_source_file d4sc05982d2.cif
_cod_data_source_block crepw17_auto
_cod_original_sg_symbol_H-M 'P 21/c'
_cod_database_code 1573558
_shelx_shelxl_version_number 2018/3
_shelx_space_group_comment
;
The symmetry employed for this shelxl refinement is uniquely defined
by the following loop, which should always be used as a source of
symmetry information in preference to the above space-group names.
They are only intended as comments.
;

loop_
_space_group_symop_operation_xyz
'x, y, z'
'-x, y+1/2, -z+1/2'
'-x, -y, -z'
'x, -y-1/2, z-1/2'

loop_
_atom_site_label
_atom_site_type_symbol
_atom_site_fract_x
_atom_site_fract_y
_atom_site_fract_z
_atom_site_U_iso_or_equiv
_atom_site_adp_type
_atom_site_occupancy
_atom_site_site_symmetry_order
_atom_site_calc_flag
_atom_site_refinement_flags_posn
_atom_site_refinement_flags_adp
_atom_site_refinement_flags_occupancy
_atom_site_disorder_assembly
_atom_site_disorder_group
Y001 Y 0.54885(2) 0.32642(2) 0.44709(2) 0.01639(6) Uani 1 1 d . . . . .
Y002 Y 0.43943(2) 0.36687(2) 0.18901(2) 0.01575(6) Uani 1 1 d . . . . .
N003 N 0.26221(17) 0.40433(5) 0.11419(13) 0.0161(3) Uani 1 1 d . . . . .
N004 N 0.30960(18) 0.40876(5) -0.02776(13) 0.0180(4) Uani 1 1 d . . . . .
N005 N 0.62126(17) 0.35004(5) 0.60175(13) 0.0171(4) Uani 1 1 d . . . . .
N006 N 0.60288(18) 0.30129(5) 0.68578(13) 0.0194(4) Uani 1 1 d . . . . .
C007 C 0.4063(2) 0.38533(6) 0.00780(14) 0.0178(4) Uani 1 1 d . . . . .
C008 C 0.5311(2) 0.39695(6) 0.05292(15) 0.0202(4) Uani 1 1 d . . . . .
C009 C 0.6313(2) 0.33405(6) 0.68358(15) 0.0182(4) Uani 1 1 d . . . . .
C00A C 0.2369(2) 0.41695(5) 0.02655(15) 0.0164(4) Uani 1 1 d . . . . .
C00B C 0.5387(2) 0.40952(6) 0.59003(15) 0.0199(4) Uani 1 1 d . . . . .
C00C C 0.6381(2) 0.38587(6) 0.58911(14) 0.0176(4) Uani 1 1 d . . . . .
C00D C 0.3706(2) 0.34967(6) 0.33285(15) 0.0189(4) Uani 1 1 d . . . . .
C00E C 0.1945(2) 0.41390(6) 0.18022(15) 0.0176(4) Uani 1 1 d . . . . .
C00F C 0.6237(2) 0.37239(7) 0.09345(16) 0.0237(5) Uani 1 1 d . . . . .
H H 0.707587 0.379705 0.124119 0.028 Uiso 1 1 calc R U . . .
C00G C 0.5906(2) 0.37362(6) 0.33900(16) 0.0199(4) Uani 1 1 d . . . . .
C00H C 0.3190(2) 0.47077(6) 0.21112(16) 0.0226(5) Uani 1 1 d . . . . .
HA H 0.332420 0.465218 0.149230 0.027 Uiso 1 1 calc R U . . .
C00I C 0.6340(2) 0.25703(6) 0.47506(18) 0.0252(5) Uani 1 1 d . . . . .
HB H 0.698579 0.247610 0.450017 0.030 Uiso 1 1 calc R U . . .
C00J C 0.3992(2) 0.31960(6) 0.28280(16) 0.0200(4) Uani 1 1 d . . . . .
C00K C 0.4638(2) 0.37749(6) 0.35450(15) 0.0188(4) Uani 1 1 d . . . . .
C00L C 0.6286(2) 0.33979(6) 0.31243(16) 0.0215(4) Uani 1 1 d . . . . .
C00M C 0.7483(2) 0.39713(6) 0.56359(15) 0.0205(4) Uani 1 1 d . . . . .
C00N C 0.0579(2) 0.42409(7) -0.11645(17) 0.0256(5) Uani 1 1 d . . . . .
HC H 0.119806 0.419681 -0.152483 0.038 Uiso 1 1 calc R U . . .
HD H -0.009332 0.439359 -0.151273 0.038 Uiso 1 1 calc R U . . .
HE H 0.019825 0.402359 -0.104240 0.038 Uiso 1 1 calc R U . . .
C00O C 0.1087(2) 0.39014(6) 0.20371(16) 0.0210(4) Uani 1 1 d . . . . .
C00P C 0.5065(3) 0.25670(6) 0.42235(16) 0.0255(5) Uani 1 1 d . . . . .
HF H 0.485857 0.248234 0.360881 0.031 Uiso 1 1 calc R U . . .
C00Q C 0.7564(2) 0.43147(6) 0.53933(17) 0.0250(5) Uani 1 1 d . . . . .
HG H 0.830588 0.439228 0.522821 0.030 Uiso 1 1 calc R U . . .
C00R C 0.3769(2) 0.34960(6) 0.00074(15) 0.0199(4) Uani 1 1 d . . . . .
C00S C 0.2706(3) 0.50793(6) 0.20765(18) 0.0304(5) Uani 1 1 d . . . . .
HH H 0.185961 0.509486 0.164224 0.046 Uiso 1 1 calc R U . . .
HI H 0.330046 0.523119 0.187298 0.046 Uiso 1 1 calc R U . . .
HJ H 0.264992 0.514898 0.269233 0.046 Uiso 1 1 calc R U . . .
C00T C 0.2238(2) 0.44490(6) 0.23050(16) 0.0204(4) Uani 1 1 d . . . . .
C00U C 0.5512(2) 0.44340(6) 0.56414(18) 0.0256(5) Uani 1 1 d . . . . .
HK H 0.484559 0.459261 0.563843 0.031 Uiso 1 1 calc R U . . .
C00V C 0.6673(2) 0.27098(6) 0.56362(16) 0.0209(4) Uani 1 1 d . . . . .
C00W C 0.5306(2) 0.31416(6) 0.27870(16) 0.0213(4) Uani 1 1 d . . . . .
C00X C 0.4723(2) 0.32607(6) 0.04185(16) 0.0232(5) Uani 1 1 d . . . . .
HL H 0.454282 0.302174 0.037628 0.028 Uiso 1 1 calc R U . . .
C00Y C 0.5692(2) 0.28493(6) 0.60055(15) 0.0182(4) Uani 1 1 d . . . . .
C00Z C 0.5586(2) 0.43523(6) 0.05776(17) 0.0241(5) Uani 1 1 d . . . . .
HM H 0.484510 0.446960 0.072851 0.029 Uiso 1 1 calc R U . . .
C010 C 0.4099(2) 0.26882(6) 0.46027(16) 0.0233(5) Uani 1 1 d . . . . .
HN H 0.323439 0.267559 0.425172 0.028 Uiso 1 1 calc R U . . .
C011 C 0.5946(2) 0.33758(7) 0.08937(16) 0.0246(5) Uani 1 1 d . . . . .
HO H 0.657840 0.321468 0.118873 0.030 Uiso 1 1 calc R U . . .
C012 C 0.6589(3) 0.45450(6) 0.53877(19) 0.0283(5) Uani 1 1 d . . . . .
HP H 0.665723 0.477695 0.521167 0.034 Uiso 1 1 calc R U . . .
C013 C 0.1264(2) 0.44127(6) -0.02389(16) 0.0198(4) Uani 1 1 d . . . . .
C014 C 0.3359(2) 0.29572(6) 0.59331(18) 0.0246(5) Uani 1 1 d . . . . .
HQ H 0.366101 0.317845 0.625372 0.029 Uiso 1 1 calc R U . . .
C015 C 0.3188(3) 0.26987(7) 0.66626(18) 0.0283(5) Uani 1 1 d . . . . .
HR H 0.289417 0.247899 0.636472 0.042 Uiso 1 1 calc R U . . .
HS H 0.255434 0.278635 0.696749 0.042 Uiso 1 1 calc R U . . .
HT H 0.400565 0.266559 0.712180 0.042 Uiso 1 1 calc R U . . .
C016 C 0.4186(2) 0.39897(6) 0.61799(17) 0.0247(5) Uani 1 1 d . . . . .
HU H 0.433877 0.375666 0.646626 0.030 Uiso 1 1 calc R U . . .
C017 C 0.4388(2) 0.28283(6) 0.54953(16) 0.0194(4) Uani 1 1 d . . . . .
C018 C 0.0826(2) 0.35533(6) 0.15630(17) 0.0238(5) Uani 1 1 d . . . . .
HV H 0.163536 0.347903 0.141751 0.029 Uiso 1 1 calc R U . . .
C019 C 0.1632(3) 0.45201(7) 0.29996(18) 0.0286(5) Uani 1 1 d . . . . .
HW H 0.182805 0.472692 0.334244 0.034 Uiso 1 1 calc R U . . .
C01A C 0.0238(2) 0.45030(6) 0.02622(17) 0.0248(5) Uani 1 1 d . . . . .
HX H -0.013504 0.429144 0.043089 0.037 Uiso 1 1 calc R U . . .
HY H -0.043246 0.464075 -0.014589 0.037 Uiso 1 1 calc R U . . .
HZ H 0.062702 0.463445 0.082122 0.037 Uiso 1 1 calc R U . . .
C01B C 0.7199(2) 0.38710(7) 0.79107(16) 0.0258(5) Uani 1 1 d . . . . .
H1 H 0.786383 0.390698 0.758507 0.039 Uiso 1 1 calc R U . . .
H2 H 0.753505 0.393057 0.856324 0.039 Uiso 1 1 calc R U . . .
H3 H 0.646154 0.401687 0.763671 0.039 Uiso 1 1 calc R U . . .
C01C C 0.8039(2) 0.27193(6) 0.62278(19) 0.0260(5) Uani 1 1 d . . . . .
H4 H 0.819005 0.295264 0.651295 0.031 Uiso 1 1 calc R U . . .
C01D C 0.2438(2) 0.33838(6) -0.05167(17) 0.0233(5) Uani 1 1 d . . . . .
H5 H 0.182527 0.355864 -0.039652 0.028 Uiso 1 1 calc R U . . .
C01E C 0.1869(2) 0.47473(6) -0.04726(18) 0.0259(5) Uani 1 1 d . . . . .
H6 H 0.228127 0.486850 0.009917 0.039 Uiso 1 1 calc R U . . .
H7 H 0.120314 0.489335 -0.085612 0.039 Uiso 1 1 calc R U . . .
H8 H 0.250666 0.469280 -0.080969 0.039 Uiso 1 1 calc R U . . .
C01F C 0.8206(2) 0.24578(7) 0.7017(2) 0.0324(6) Uani 1 1 d . . . . .
H9 H 0.755008 0.249674 0.734923 0.049 Uiso 1 1 calc R U . . .
H10 H 0.905408 0.248516 0.744265 0.049 Uiso 1 1 calc R U . . .
H11 H 0.811949 0.222490 0.676216 0.049 Uiso 1 1 calc R U . . .
C01G C 0.0751(3) 0.42956(8) 0.31987(19) 0.0335(6) Uani 1 1 d . . . . .
H12 H 0.033333 0.435134 0.366340 0.040 Uiso 1 1 calc R U . . .
C01H C 0.4485(3) 0.46796(7) 0.2821(2) 0.0329(6) Uani 1 1 d . . . . .
H13 H 0.507672 0.484793 0.267634 0.049 Uiso 1 1 calc R U . . .
H14 H 0.482989 0.444802 0.280112 0.049 Uiso 1 1 calc R U . . .
H15 H 0.437817 0.472481 0.343863 0.049 Uiso 1 1 calc R U . . .
C01I C 0.8579(3) 0.37270(7) 0.5622(2) 0.0319(5) Uani 1 1 d . U . . .
H16 H 0.816920 0.349574 0.550545 0.038 Uiso 1 1 calc R U . . .
C01J C 0.6790(3) 0.44530(8) 0.1322(2) 0.0369(6) Uani 1 1 d . . . . .
H17 H 0.676084 0.435016 0.191248 0.055 Uiso 1 1 calc R U . . .
H18 H 0.683153 0.470339 0.138391 0.055 Uiso 1 1 calc R U . . .
H19 H 0.754717 0.436986 0.114661 0.055 Uiso 1 1 calc R U . . .
C01K C 0.0480(2) 0.39898(7) 0.27201(18) 0.0288(5) Uani 1 1 d . . . . .
H20 H -0.012873 0.383736 0.285815 0.035 Uiso 1 1 calc R U . . .
C01L C 0.6786(3) 0.34928(7) 0.78275(17) 0.0287(5) Uani 1 1 d . . . . .
C01M C 0.0468(3) 0.32724(8) 0.2164(2) 0.0364(6) Uani 1 1 d . . . . .
H21 H 0.108804 0.327045 0.276962 0.055 Uiso 1 1 calc R U . . .
H22 H 0.047246 0.304891 0.186563 0.055 Uiso 1 1 calc R U . . .
H23 H -0.038724 0.331795 0.224264 0.055 Uiso 1 1 calc R U . . .
C01N C 0.2028(3) 0.30356(7) -0.0223(2) 0.0357(6) Uani 1 1 d . . . . .
H24 H 0.253230 0.285379 -0.041168 0.054 Uiso 1 1 calc R U . . .
H25 H 0.111989 0.299862 -0.051841 0.054 Uiso 1 1 calc R U . . .
H26 H 0.216993 0.303094 0.044882 0.054 Uiso 1 1 calc R U . . .
C01O C -0.0203(2) 0.35696(8) 0.06477(19) 0.0309(5) Uani 1 1 d . . . . .
H27 H -0.100739 0.364878 0.075975 0.046 Uiso 1 1 calc R U . . .
H28 H -0.032417 0.334088 0.036724 0.046 Uiso 1 1 calc R U . . .
H29 H 0.006454 0.372973 0.022983 0.046 Uiso 1 1 calc R U . . .
C01P C 0.3865(3) 0.42333(8) 0.6893(2) 0.0356(6) Uani 1 1 d . . . . .
H30 H 0.461319 0.425760 0.742061 0.053 Uiso 1 1 calc R U . . .
H31 H 0.315073 0.413925 0.710317 0.053 Uiso 1 1 calc R U . . .
H32 H 0.362721 0.445856 0.660990 0.053 Uiso 1 1 calc R U . . .
C01Q C 0.3036(3) 0.39648(10) 0.5346(2) 0.0424(7) Uani 1 1 d . . . . .
H33 H 0.288368 0.418819 0.503719 0.064 Uiso 1 1 calc R U . . .
H34 H 0.228099 0.389728 0.554873 0.064 Uiso 1 1 calc R U . . .
H35 H 0.320334 0.379272 0.491552 0.064 Uiso 1 1 calc R U . . .
C01R C 0.5664(3) 0.44824(7) -0.03741(19) 0.0326(6) Uani 1 1 d . . . . .
H36 H 0.640743 0.438027 -0.052947 0.049 Uiso 1 1 calc R U . . .
H37 H 0.574701 0.473287 -0.035876 0.049 Uiso 1 1 calc R U . . .
H38 H 0.488533 0.441689 -0.084058 0.049 Uiso 1 1 calc R U . . .
C01S C 0.2072(3) 0.30244(8) 0.5234(2) 0.0373(6) Uani 1 1 d . . . . .
H39 H 0.170815 0.280643 0.496189 0.056 Uiso 1 1 calc R U . . .
H40 H 0.220107 0.317663 0.474612 0.056 Uiso 1 1 calc R U . . .
H41 H 0.148561 0.313306 0.554777 0.056 Uiso 1 1 calc R U . . .
C01T C 0.9042(3) 0.26612(9) 0.5692(3) 0.0426(7) Uani 1 1 d . . . . .
H42 H 0.896108 0.242744 0.544300 0.064 Uiso 1 1 calc R U . . .
H43 H 0.989655 0.269243 0.610599 0.064 Uiso 1 1 calc R U . . .
H44 H 0.891142 0.282648 0.518397 0.064 Uiso 1 1 calc R U . . .
C01U C 0.5677(4) 0.34538(9) 0.8302(2) 0.0489(9) Uani 1 1 d . . . . .
H45 H 0.493996 0.358840 0.796395 0.073 Uiso 1 1 calc R U . . .
H46 H 0.595722 0.353687 0.893927 0.073 Uiso 1 1 calc R U . . .
H47 H 0.543448 0.321151 0.830237 0.073 Uiso 1 1 calc R U . . .
C01V C 0.2329(3) 0.33880(9) -0.15575(19) 0.0381(6) Uani 1 1 d . . . . .
H48 H 0.254965 0.361676 -0.173967 0.057 Uiso 1 1 calc R U . . .
H49 H 0.145155 0.333169 -0.189615 0.057 Uiso 1 1 calc R U . . .
H50 H 0.291629 0.321824 -0.170110 0.057 Uiso 1 1 calc R U . . .
C01W C 0.9181(3) 0.37811(10) 0.4831(2) 0.0426(7) Uani 1 1 d . . . . .
H51 H 0.851339 0.378460 0.424828 0.064 Uiso 1 1 calc R U . . .
H52 H 0.977952 0.359368 0.481909 0.064 Uiso 1 1 calc R U . . .
H53 H 0.964126 0.400010 0.491239 0.064 Uiso 1 1 calc R U . . .
C01X C 0.7906(4) 0.32742(9) 0.8349(3) 0.0605(12) Uani 1 1 d . . . . .
H54 H 0.764586 0.303273 0.832178 0.091 Uiso 1 1 calc R U . . .
H55 H 0.817103 0.334860 0.899490 0.091 Uiso 1 1 calc R U . . .
H56 H 0.862054 0.330064 0.806737 0.091 Uiso 1 1 calc R U . . .
C01Y C 0.9378(4) 0.50802(10) 0.4849(3) 0.0575(9) Uani 1 1 d . . . . .
H01A H 0.949632 0.533231 0.486680 0.069 Uiso 1 1 calc R U . . .
H01B H 0.887837 0.502149 0.529411 0.069 Uiso 1 1 calc R U . . .
C01Z C 0.8612(4) 0.49807(11) 0.3897(4) 0.0612(10) Uani 1 1 d D . . . .
C3 C 0.8962(10) 0.5153(2) 0.3223(6) 0.141(3) Uani 1 1 d . . . . .
H3A H 0.840238 0.508790 0.262311 0.212 Uiso 1 1 calc R U . . .
H3B H 0.984826 0.509563 0.323954 0.212 Uiso 1 1 calc R U . . .
H3C H 0.889121 0.540012 0.331778 0.212 Uiso 1 1 calc R U . . .
C1 C 0.9525(4) 0.36923(13) 0.6497(3) 0.0659(10) Uani 1 1 d . U . . .
H57 H 0.997430 0.391082 0.665914 0.099 Uiso 1 1 calc R U . . .
H58 H 1.013861 0.351326 0.644833 0.099 Uiso 1 1 calc R U . . .
H59 H 0.910078 0.362929 0.697666 0.099 Uiso 1 1 calc R U . . .
H60 H 0.652(3) 0.3913(8) 0.363(2) 0.022(7) Uiso 1 1 d . . . . .
H61 H 0.290(3) 0.3556(7) 0.330(2) 0.018(7) Uiso 1 1 d . . . . .
H62 H 0.708(3) 0.3365(8) 0.296(2) 0.026(7) Uiso 1 1 d . . . . .
H63 H 0.347(3) 0.3012(8) 0.273(2) 0.021(7) Uiso 1 1 d . . . . .
H64 H 0.443(3) 0.3980(8) 0.380(2) 0.027(8) Uiso 1 1 d . . . . .
H65 H 0.551(3) 0.2929(9) 0.249(2) 0.035(9) Uiso 1 1 d . . . . .
H01C H 0.7691(10) 0.5023(14) 0.377(4) 0.091(17) Uiso 1 1 d D . . . .
H01D H 0.855(5) 0.4688(14) 0.387(4) 0.087(16) Uiso 1 1 d . . . . .

loop_
_atom_site_aniso_label
_atom_site_aniso_U_11
_atom_site_aniso_U_22
_atom_site_aniso_U_33
_atom_site_aniso_U_23
_atom_site_aniso_U_13
_atom_site_aniso_U_12
Y001 0.01839(10) 0.01612(10) 0.01301(10) 0.00152(6) 0.00109(7) -0.00020(6)
Y002 0.01701(10) 0.01700(10) 0.01237(10) 0.00103(6) 0.00224(7) 0.00189(6)
N003 0.0158(8) 0.0157(8) 0.0165(9) 0.0012(7) 0.0034(7) 0.0007(6)
N004 0.0205(9) 0.0177(9) 0.0153(8) 0.0020(7) 0.0034(7) 0.0034(7)
N005 0.0163(8) 0.0183(9) 0.0153(8) 0.0008(7) 0.0017(7) 0.0008(7)
N006 0.0198(9) 0.0206(9) 0.0161(9) 0.0023(7) 0.0015(7) 0.0011(7)
C007 0.0214(10) 0.0213(10) 0.0113(9) 0.0000(8) 0.0055(8) 0.0038(8)
C008 0.0207(10) 0.0269(11) 0.0144(10) -0.0004(8) 0.0070(8) 0.0008(9)
C009 0.0147(9) 0.0224(10) 0.0158(10) 0.0008(8) 0.0008(8) 0.0026(8)
C00A 0.0179(10) 0.0147(9) 0.0152(10) -0.0016(8) 0.0019(8) -0.0021(8)
C00B 0.0202(10) 0.0210(11) 0.0162(10) -0.0035(8) 0.0008(8) 0.0006(8)
C00C 0.0187(10) 0.0192(10) 0.0124(9) -0.0024(8) -0.0004(8) -0.0006(8)
C00D 0.0181(10) 0.0212(11) 0.0162(10) 0.0005(8) 0.0019(8) 0.0004(8)
C00E 0.0154(9) 0.0212(10) 0.0152(10) 0.0026(8) 0.0021(8) 0.0042(8)
C00F 0.0189(10) 0.0355(13) 0.0171(10) -0.0009(9) 0.0053(9) 0.0044(9)
C00G 0.0190(10) 0.0199(10) 0.0189(10) 0.0016(8) 0.0015(8) -0.0016(8)
C00H 0.0307(12) 0.0172(10) 0.0200(11) -0.0018(8) 0.0070(9) -0.0009(9)
C00I 0.0338(13) 0.0153(10) 0.0281(12) 0.0016(9) 0.0110(10) 0.0033(9)
C00J 0.0227(11) 0.0182(10) 0.0172(10) 0.0009(8) 0.0015(8) -0.0016(9)
C00K 0.0225(11) 0.0167(10) 0.0161(10) 0.0006(8) 0.0033(8) 0.0016(8)
C00L 0.0187(10) 0.0248(11) 0.0203(11) 0.0018(9) 0.0039(8) 0.0028(9)
C00M 0.0199(10) 0.0228(11) 0.0172(10) 0.0003(8) 0.0019(8) -0.0001(8)
C00N 0.0234(11) 0.0287(12) 0.0208(11) -0.0008(9) -0.0014(9) 0.0035(9)
C00O 0.0166(10) 0.0253(11) 0.0199(10) 0.0031(9) 0.0027(8) 0.0008(8)
C00P 0.0417(14) 0.0152(10) 0.0174(10) 0.0016(8) 0.0037(10) -0.0040(9)
C00Q 0.0251(11) 0.0231(11) 0.0260(12) 0.0015(9) 0.0053(9) -0.0060(9)
C00R 0.0235(11) 0.0214(11) 0.0145(10) -0.0010(8) 0.0044(8) 0.0038(9)
C00S 0.0419(15) 0.0207(12) 0.0260(12) -0.0019(9) 0.0043(11) 0.0031(10)
C00T 0.0223(10) 0.0202(11) 0.0181(10) 0.0014(8) 0.0042(8) 0.0041(8)
C00U 0.0271(12) 0.0202(11) 0.0271(12) -0.0023(9) 0.0028(10) 0.0043(9)
C00V 0.0220(11) 0.0160(10) 0.0232(11) 0.0045(8) 0.0034(9) 0.0007(8)
C00W 0.0261(11) 0.0190(11) 0.0177(10) 0.0006(8) 0.0037(9) 0.0029(9)
C00X 0.0301(12) 0.0214(11) 0.0179(11) -0.0017(8) 0.0057(9) 0.0074(9)
C00Y 0.0189(10) 0.0161(10) 0.0172(10) 0.0058(8) 0.0006(8) 0.0001(8)
C00Z 0.0260(11) 0.0260(12) 0.0223(11) -0.0005(9) 0.0101(9) -0.0057(9)
C010 0.0247(11) 0.0183(10) 0.0213(11) 0.0053(8) -0.0040(9) -0.0056(9)
C011 0.0245(11) 0.0315(13) 0.0177(11) 0.0014(9) 0.0051(9) 0.0126(10)
C012 0.0341(13) 0.0180(11) 0.0313(13) 0.0021(9) 0.0054(10) -0.0025(10)
C013 0.0206(10) 0.0185(10) 0.0183(10) 0.0013(8) 0.0014(8) 0.0029(8)
C014 0.0205(11) 0.0206(11) 0.0328(13) 0.0034(9) 0.0073(10) -0.0007(9)
C015 0.0321(13) 0.0287(12) 0.0260(12) 0.0005(10) 0.0113(10) -0.0017(10)
C016 0.0209(11) 0.0250(11) 0.0278(12) -0.0011(9) 0.0055(9) 0.0029(9)
C017 0.0198(10) 0.0159(10) 0.0205(11) 0.0055(8) 0.0018(8) -0.0009(8)
C018 0.0178(10) 0.0255(12) 0.0267(12) 0.0019(9) 0.0033(9) -0.0045(9)
C019 0.0356(13) 0.0273(12) 0.0248(12) -0.0020(10) 0.0115(10) 0.0042(10)
C01A 0.0234(11) 0.0262(12) 0.0228(11) 0.0021(9) 0.0024(9) 0.0090(9)
C01B 0.0260(12) 0.0318(13) 0.0168(11) -0.0053(9) 0.0006(9) -0.0027(10)
C01C 0.0184(11) 0.0219(11) 0.0354(13) 0.0043(10) 0.0028(10) 0.0036(9)
C01D 0.0244(11) 0.0199(11) 0.0224(11) -0.0041(9) 0.0000(9) 0.0021(9)
C01E 0.0309(12) 0.0196(11) 0.0258(12) 0.0043(9) 0.0051(10) 0.0042(9)
C01F 0.0222(12) 0.0270(13) 0.0421(15) 0.0079(11) -0.0026(11) 0.0045(10)
C01G 0.0358(14) 0.0421(15) 0.0289(13) 0.0011(11) 0.0198(11) 0.0085(12)
C01H 0.0306(13) 0.0245(12) 0.0401(15) 0.0046(11) 0.0027(11) -0.0039(10)
C01I 0.0289(12) 0.0277(12) 0.0459(14) 0.0073(11) 0.0216(10) 0.0043(10)
C01J 0.0362(14) 0.0392(15) 0.0334(14) -0.0029(12) 0.0053(12) -0.0153(12)
C01K 0.0223(11) 0.0373(14) 0.0290(13) 0.0057(11) 0.0106(10) 0.0014(10)
C01L 0.0385(14) 0.0271(12) 0.0160(11) -0.0002(9) -0.0010(10) -0.0011(10)
C01M 0.0352(14) 0.0357(15) 0.0353(15) 0.0053(12) 0.0034(12) -0.0164(11)
C01N 0.0344(14) 0.0195(12) 0.0496(17) -0.0051(11) 0.0046(12) -0.0008(10)
C01O 0.0231(12) 0.0373(14) 0.0287(13) -0.0012(11) -0.0001(10) -0.0039(10)
C01P 0.0321(14) 0.0407(15) 0.0355(15) -0.0086(12) 0.0117(11) 0.0043(12)
C01Q 0.0206(12) 0.074(2) 0.0327(15) -0.0106(14) 0.0078(11) -0.0087(13)
C01R 0.0421(15) 0.0308(13) 0.0277(13) 0.0030(11) 0.0138(11) -0.0070(11)
C01S 0.0207(12) 0.0414(16) 0.0491(17) 0.0137(13) 0.0075(12) 0.0026(11)
C01T 0.0256(13) 0.0446(17) 0.060(2) 0.0069(15) 0.0148(13) 0.0051(12)
C01U 0.078(2) 0.0478(19) 0.0275(14) -0.0089(13) 0.0257(15) -0.0224(17)
C01V 0.0352(14) 0.0523(18) 0.0218(13) -0.0095(12) -0.0015(11) 0.0012(13)
C01W 0.0248(13) 0.075(2) 0.0277(14) 0.0035(14) 0.0060(11) 0.0152(14)
C01X 0.074(3) 0.0427(19) 0.0383(18) -0.0082(14) -0.0321(18) 0.0152(17)
C01Y 0.065(2) 0.0390(18) 0.069(3) -0.0079(17) 0.018(2) -0.0085(16)
C01Z 0.060(2) 0.043(2) 0.086(3) 0.007(2) 0.029(2) 0.0034(17)
C3 0.181(9) 0.124(7) 0.132(7) 0.007(5) 0.064(7) 0.041(6)
C1 0.0606(16) 0.0833(19) 0.0519(14) 0.0015(14) 0.0111(12) 0.0240(15)

loop_
_atom_type_symbol
_atom_type_description
_atom_type_scat_dispersion_real
_atom_type_scat_dispersion_imag
_atom_type_scat_source
C C 0.0181 0.0091 'International Tables Vol C Tables 4.2.6.8 and 6.1.1.4'
H H 0.0000 0.0000 'International Tables Vol C Tables 4.2.6.8 and 6.1.1.4'
N N 0.0311 0.0180 'International Tables Vol C Tables 4.2.6.8 and 6.1.1.4'
Y Y -0.2670 2.0244 'International Tables Vol C Tables 4.2.6.8 and 6.1.1.4'

loop_
_geom_angle_atom_site_label_1
_geom_angle_atom_site_label_2
_geom_angle_atom_site_label_3
_geom_angle
_geom_angle_site_symmetry_1
_geom_angle_site_symmetry_3
_geom_angle_publ_flag
C00D Y001 N005 122.63(7) . . ?
C00D Y001 C00L 73.87(8) . . ?
N005 Y001 C00L 127.67(7) . . ?
C00D Y001 C00K 34.88(7) . . ?
N005 Y001 C00K 102.32(7) . . ?
C00L Y001 C00K 61.58(8) . . ?
C00D Y001 C00W 61.21(8) . . ?
N005 Y001 C00W 161.48(7) . . ?
C00L Y001 C00W 33.82(8) . . ?
C00K Y001 C00W 70.64(8) . . ?
C00D Y001 C00G 61.35(7) . . ?
N005 Y001 C00G 105.40(7) . . ?
C00L Y001 C00G 33.87(8) . . ?
C00K Y001 C00G 33.64(7) . . ?
C00W Y001 C00G 59.02(8) . . ?
C00D Y001 C00J 33.93(7) . . ?
N005 Y001 C00J 156.29(7) . . ?
C00L Y001 C00J 60.32(8) . . ?
C00K Y001 C00J 59.73(7) . . ?
C00W Y001 C00J 33.06(7) . . ?
C00G Y001 C00J 69.01(7) . . ?
C00D Y001 C010 90.28(7) . . ?
N005 Y001 C010 106.80(7) . . ?
C00L Y001 C010 123.51(8) . . ?
C00K Y001 C010 124.76(7) . . ?
C00W Y001 C010 90.88(8) . . ?
C00G Y001 C010 145.35(7) . . ?
C00J Y001 C010 76.36(7) . . ?
C00D Y001 C017 104.21(7) . . ?
N005 Y001 C017 77.32(6) . . ?
C00L Y001 C017 152.32(8) . . ?
C00K Y001 C017 131.16(7) . . ?
C00W Y001 C017 120.47(7) . . ?
C00G Y001 C017 164.66(7) . . ?
C00J Y001 C017 102.27(7) . . ?
C010 Y001 C017 29.59(7) . . ?
C00D Y001 C00P 101.53(8) . . ?
N005 Y001 C00P 120.12(7) . . ?
C00L Y001 C00P 100.38(8) . . ?
C00K Y001 C00P 133.87(7) . . ?
C00W Y001 C00P 73.31(7) . . ?
C00G Y001 C00P 132.01(7) . . ?
C00J Y001 C00P 74.34(7) . . ?
C010 Y001 C00P 29.41(8) . . ?
C017 Y001 C00P 52.37(7) . . ?
C00D Y001 C00Y 133.43(7) . . ?
N005 Y001 C00Y 59.45(6) . . ?
C00L Y001 C00Y 147.02(7) . . ?
C00K Y001 C00Y 151.11(7) . . ?
C00W Y001 C00Y 133.47(7) . . ?
C00G Y001 C00Y 162.16(7) . . ?
C00J Y001 C00Y 128.72(7) . . ?
C010 Y001 C00Y 52.37(7) . . ?
C017 Y001 C00Y 29.81(6) . . ?
C00P Y001 C00Y 60.90(7) . . ?
C00D Y001 C00I 129.19(8) . . ?
N005 Y001 C00I 101.92(7) . . ?
C00L Y001 C00I 98.80(8) . . ?
C00K Y001 C00I 155.18(7) . . ?
C00W Y001 C00I 84.63(7) . . ?
C00G Y001 C00I 131.93(7) . . ?
C00J Y001 C00I 98.15(7) . . ?
C010 Y001 C00I 51.36(7) . . ?
C017 Y001 C00I 60.33(7) . . ?
C00P Y001 C00I 28.88(8) . . ?
C00Y Y001 C00I 51.16(7) . . ?
C00J Y002 C00G 74.00(8) . . ?
C00J Y002 N003 118.85(7) . . ?
C00G Y002 N003 128.47(7) . . ?
C00J Y002 C00K 62.04(8) . . ?
C00G Y002 C00K 34.71(7) . . ?
N003 Y002 C00K 103.23(7) . . ?
C00J Y002 C00W 34.26(8) . . ?
C00G Y002 C00W 61.02(8) . . ?
N003 Y002 C00W 152.62(7) . . ?
C00K Y002 C00W 70.92(8) . . ?
C00J Y002 C00D 34.20(7) . . ?
C00G Y002 C00D 61.29(7) . . ?
N003 Y002 C00D 100.27(7) . . ?
C00K Y002 C00D 33.82(7) . . ?
C00W Y002 C00D 59.52(7) . . ?
C00J Y002 C00L 60.43(8) . . ?
C00G Y002 C00L 33.65(7) . . ?
N003 Y002 C00L 161.78(7) . . ?
C00K Y002 C00L 59.48(7) . . ?
C00W Y002 C00L 32.87(7) . . ?
C00D Y002 C00L 68.95(7) . . ?
C00J Y002 C007 140.98(7) . . ?
C00G Y002 C007 140.59(7) . . ?
N003 Y002 C007 60.17(6) . . ?
C00K Y002 C007 155.08(7) . . ?
C00W Y002 C007 132.61(7) . . ?
C00D Y002 C007 156.30(7) . . ?
C00L Y002 C007 133.43(7) . . ?
C00J Y002 C00F 128.72(8) . . ?
C00G Y002 C00F 93.88(7) . . ?
N003 Y002 C00F 107.72(7) . . ?
C00K Y002 C00F 127.54(7) . . ?
C00W Y002 C00F 96.03(8) . . ?
C00D Y002 C00F 150.78(7) . . ?
C00L Y002 C00F 81.84(7) . . ?
C007 Y002 C00F 52.39(7) . . ?
C00J Y002 C008 155.14(8) . . ?
C00G Y002 C008 110.75(7) . . ?
N003 Y002 C008 78.27(6) . . ?
C00K Y002 C008 135.32(7) . . ?
C00W Y002 C008 125.28(7) . . ?
C00D Y002 C008 168.75(7) . . ?
C00L Y002 C008 109.32(7) . . ?
C007 Y002 C008 29.94(7) . . ?
C00F Y002 C008 29.59(7) . . ?
C00J Y002 C011 103.07(8) . . ?
C00G Y002 C011 100.74(7) . . ?
N003 Y002 C011 120.91(7) . . ?
C00K Y002 C011 133.79(7) . . ?
C00W Y002 C011 75.09(7) . . ?
C00D Y002 C011 134.49(7) . . ?
C00L Y002 C011 74.95(7) . . ?
C007 Y002 C011 60.99(7) . . ?
C00F Y002 C011 29.16(8) . . ?
C008 Y002 C011 52.31(7) . . ?
C00J Y002 C00R 111.63(7) . . ?
C00G Y002 C00R 152.33(7) . . ?
N003 Y002 C00R 74.04(6) . . ?
C00K Y002 C00R 171.25(7) . . ?
C00W Y002 C00R 107.55(7) . . ?
C00D Y002 C00R 137.79(7) . . ?
C00L Y002 C00R 123.93(7) . . ?
C007 Y002 C00R 29.72(7) . . ?
C00F Y002 C00R 60.91(7) . . ?
C008 Y002 C00R 52.84(7) . . ?
C011 Y002 C00R 51.75(7) . . ?
C00A N003 C00E 124.36(18) . . ?
C00A N003 Y002 126.61(14) . . ?
C00E N003 Y002 108.78(13) . . ?
C00A N004 C007 115.89(18) . . ?
C009 N005 C00C 125.94(19) . . ?
C009 N005 Y001 128.39(15) . . ?
C00C N005 Y001 105.33(12) . . ?
C009 N006 C00Y 115.41(19) . . ?
N004 C007 C008 120.3(2) . . ?
N004 C007 C00R 118.8(2) . . ?
C008 C007 C00R 120.9(2) . . ?
N004 C007 Y002 116.43(14) . . ?
C008 C007 Y002 75.38(12) . . ?
C00R C007 Y002 77.70(12) . . ?
C00F C008 C007 118.3(2) . . ?
C00F C008 C00Z 122.5(2) . . ?
C007 C008 C00Z 119.1(2) . . ?
C00F C008 Y002 75.18(13) . . ?
C007 C008 Y002 74.68(12) . . ?
C00Z C008 Y002 119.13(14) . . ?
N006 C009 N005 120.3(2) . . ?
N006 C009 C01L 111.5(2) . . ?
N005 C009 C01L 128.2(2) . . ?
N004 C00A N003 120.56(19) . . ?
N004 C00A C013 110.84(18) . . ?
N003 C00A C013 128.59(19) . . ?
C00U C00B C00C 118.9(2) . . ?
C00U C00B C016 119.0(2) . . ?
C00C C00B C016 122.1(2) . . ?
C00M C00C C00B 119.8(2) . . ?
C00M C00C N005 119.0(2) . . ?
C00B C00C N005 120.7(2) . . ?
C00K C00D C00J 118.7(2) . . ?
C00K C00D Y001 74.88(12) . . ?
C00J C00D Y001 80.00(13) . . ?
C00K C00D Y002 69.84(12) . . ?
C00J C00D Y002 68.25(12) . . ?
Y001 C00D Y002 110.19(9) . . ?
C00K C00D H61 115.5(18) . . ?
C00J C00D H61 121.1(18) . . ?
Y001 C00D H61 136.3(18) . . ?
Y002 C00D H61 113.2(18) . . ?
C00T C00E C00O 119.7(2) . . ?
C00T C00E N003 120.5(2) . . ?
C00O C00E N003 119.3(2) . . ?
C011 C00F C008 121.1(2) . . ?
C011 C00F Y002 76.10(14) . . ?
C008 C00F Y002 75.23(13) . . ?
C011 C00F H 119.5 . . ?
C008 C00F H 119.5 . . ?
Y002 C00F H 120.2 . . ?
C00K C00G C00L 118.6(2) . . ?
C00K C00G Y002 73.87(12) . . ?
C00L C00G Y002 79.66(13) . . ?
C00K C00G Y001 69.28(12) . . ?
C00L C00G Y001 68.66(13) . . ?
Y002 C00G Y001 108.68(9) . . ?
C00K C00G H60 116.6(18) . . ?
C00L C00G H60 122.4(18) . . ?
Y002 C00G H60 131.7(18) . . ?
Y001 C00G H60 119.3(18) . . ?
C00T C00H C01H 111.4(2) . . ?
C00T C00H C00S 112.8(2) . . ?
C01H C00H C00S 109.5(2) . . ?
C00T C00H HA 107.6 . . ?
C01H C00H HA 107.6 . . ?
C00S C00H HA 107.6 . . ?
C00V C00I C00P 121.0(2) . . ?
C00V C00I Y001 76.38(13) . . ?
C00P C00I Y001 72.06(13) . . ?
C00V C00I HB 119.5 . . ?
C00P C00I HB 119.5 . . ?
Y001 C00I HB 123.5 . . ?
C00W C00J C00D 118.5(2) . . ?
C00W C00J Y002 76.18(13) . . ?
C00D C00J Y002 77.54(13) . . ?
C00W C00J Y001 71.17(13) . . ?
C00D C00J Y001 66.06(12) . . ?
Y002 C00J Y001 108.18(9) . . ?
C00W C00J H63 117.4(19) . . ?
C00D C00J H63 120.4(19) . . ?
Y002 C00J H63 135.5(19) . . ?
Y001 C00J H63 116.4(19) . . ?
C00G C00K C00D 120.9(2) . . ?
C00G C00K Y002 71.42(13) . . ?
C00D C00K Y002 76.34(13) . . ?
C00G C00K Y001 77.08(13) . . ?
C00D C00K Y001 70.24(12) . . ?
Y002 C00K Y001 111.05(9) . . ?
C00G C00K H64 119.2(19) . . ?
C00D C00K H64 119.8(19) . . ?
Y002 C00K H64 125.3(19) . . ?
Y001 C00K H64 123.6(19) . . ?
C00W C00L C00G 118.8(2) . . ?
C00W C00L Y001 76.00(13) . . ?
C00G C00L Y001 77.47(13) . . ?
C00W C00L Y002 70.14(12) . . ?
C00G C00L Y002 66.68(12) . . ?
Y001 C00L Y002 106.93(8) . . ?
C00W C00L H62 116.3(19) . . ?
C00G C00L H62 121.4(19) . . ?
Y001 C00L H62 135.2(19) . . ?
Y002 C00L H62 117.8(19) . . ?
C00Q C00M C00C 118.9(2) . . ?
C00Q C00M C01I 119.5(2) . . ?
C00C C00M C01I 121.7(2) . . ?
C013 C00N HC 109.5 . . ?
C013 C00N HD 109.5 . . ?
HC C00N HD 109.5 . . ?
C013 C00N HE 109.5 . . ?
HC C00N HE 109.5 . . ?
HD C00N HE 109.5 . . ?
C01K C00O C00E 119.0(2) . . ?
C01K C00O C018 119.8(2) . . ?
C00E C00O C018 121.2(2) . . ?
C010 C00P C00I 120.0(2) . . ?
C010 C00P Y001 74.28(13) . . ?
C00I C00P Y001 79.06(13) . . ?
C010 C00P HF 120.0 . . ?
C00I C00P HF 120.0 . . ?
Y001 C00P HF 117.4 . . ?
C012 C00Q C00M 121.5(2) . . ?
C012 C00Q HG 119.2 . . ?
C00M C00Q HG 119.2 . . ?
C00X C00R C007 118.8(2) . . ?
C00X C00R C01D 122.3(2) . . ?
C007 C00R C01D 119.0(2) . . ?
C00X C00R Y002 75.87(13) . . ?
C007 C00R Y002 72.58(12) . . ?
C01D C00R Y002 122.64(15) . . ?
C00H C00S HH 109.5 . . ?
C00H C00S HI 109.5 . . ?
HH C00S HI 109.5 . . ?
C00H C00S HJ 109.5 . . ?
HH C00S HJ 109.5 . . ?
HI C00S HJ 109.5 . . ?
C019 C00T C00E 118.9(2) . . ?
C019 C00T C00H 119.0(2) . . ?
C00E C00T C00H 122.1(2) . . ?
C012 C00U C00B 121.4(2) . . ?
C012 C00U HK 119.3 . . ?
C00B C00U HK 119.3 . . ?
C00I C00V C00Y 118.9(2) . . ?
C00I C00V C01C 122.7(2) . . ?
C00Y C00V C01C 118.4(2) . . ?
C00I C00V Y001 75.40(13) . . ?
C00Y C00V Y001 71.87(12) . . ?
C01C C00V Y001 123.62(15) . . ?
C00L C00W C00J 121.4(2) . . ?
C00L C00W Y002 76.98(13) . . ?
C00J C00W Y002 69.55(13) . . ?
C00L C00W Y001 70.17(13) . . ?
C00J C00W Y001 75.77(13) . . ?
Y002 C00W Y001 107.37(9) . . ?
C00L C00W H65 120(2) . . ?
C00J C00W H65 118(2) . . ?
Y002 C00W H65 123(2) . . ?
Y001 C00W H65 129(2) . . ?
C00R C00X C011 120.4(2) . . ?
C00R C00X Y002 75.32(13) . . ?
C011 C00X Y002 73.55(13) . . ?
C00R C00X HL 119.8 . . ?
C011 C00X HL 119.8 . . ?
Y002 C00X HL 122.7 . . ?
N006 C00Y C017 120.6(2) . . ?
N006 C00Y C00V 119.1(2) . . ?
C017 C00Y C00V 120.3(2) . . ?
N006 C00Y Y001 116.21(14) . . ?
C017 C00Y Y001 74.53(12) . . ?
C00V C00Y Y001 78.85(13) . . ?
C008 C00Z C01J 113.9(2) . . ?
C008 C00Z C01R 109.7(2) . . ?
C01J C00Z C01R 110.6(2) . . ?
C008 C00Z HM 107.5 . . ?
C01J C00Z HM 107.5 . . ?
C01R C00Z HM 107.5 . . ?
C00P C010 C017 121.0(2) . . ?
C00P C010 Y001 76.31(13) . . ?
C017 C010 Y001 76.08(13) . . ?
C00P C010 HN 119.5 . . ?
C017 C010 HN 119.5 . . ?
Y001 C010 HN 119.0 . . ?
C00F C011 C00X 120.5(2) . . ?
C00F C011 Y002 74.75(13) . . ?
C00X C011 Y002 77.30(13) . . ?
C00F C011 HO 119.8 . . ?
C00X C011 HO 119.8 . . ?
Y002 C011 HO 119.1 . . ?
C00Q C012 C00U 119.4(2) . . ?
C00Q C012 HP 120.3 . . ?
C00U C012 HP 120.3 . . ?
C01A C013 C01E 108.82(19) . . ?
C01A C013 C00N 107.39(19) . . ?
C01E C013 C00N 107.18(19) . . ?
C01A C013 C00A 117.63(19) . . ?
C01E C013 C00A 107.81(18) . . ?
C00N C013 C00A 107.57(18) . . ?
C017 C014 C015 109.2(2) . . ?
C017 C014 C01S 113.6(2) . . ?
C015 C014 C01S 110.1(2) . . ?
C017 C014 HQ 107.9 . . ?
C015 C014 HQ 107.9 . . ?
C01S C014 HQ 107.9 . . ?
C014 C015 HR 109.5 . . ?
C014 C015 HS 109.5 . . ?
HR C015 HS 109.5 . . ?
C014 C015 HT 109.5 . . ?
HR C015 HT 109.5 . . ?
HS C015 HT 109.5 . . ?
C01Q C016 C00B 111.5(2) . . ?
C01Q C016 C01P 109.1(2) . . ?
C00B C016 C01P 112.9(2) . . ?
C01Q C016 HU 107.7 . . ?
C00B C016 HU 107.7 . . ?
C01P C016 HU 107.7 . . ?
C010 C017 C00Y 118.7(2) . . ?
C010 C017 C014 122.3(2) . . ?
C00Y C017 C014 119.1(2) . . ?
C010 C017 Y001 74.33(13) . . ?
C00Y C017 Y001 75.65(12) . . ?
C014 C017 Y001 120.59(14) . . ?
C00O C018 C01O 112.7(2) . . ?
C00O C018 C01M 114.0(2) . . ?
C01O C018 C01M 108.7(2) . . ?
C00O C018 HV 107.0 . . ?
C01O C018 HV 107.0 . . ?
C01M C018 HV 107.0 . . ?
C01G C019 C00T 121.3(2) . . ?
C01G C019 HW 119.3 . . ?
C00T C019 HW 119.3 . . ?
C013 C01A HX 109.5 . . ?
C013 C01A HY 109.5 . . ?
HX C01A HY 109.5 . . ?
C013 C01A HZ 109.5 . . ?
HX C01A HZ 109.5 . . ?
HY C01A HZ 109.5 . . ?
C01L C01B H1 109.5 . . ?
C01L C01B H2 109.5 . . ?
H1 C01B H2 109.5 . . ?
C01L C01B H3 109.5 . . ?
H1 C01B H3 109.5 . . ?
H2 C01B H3 109.5 . . ?
C00V C01C C01T 114.1(2) . . ?
C00V C01C C01F 109.7(2) . . ?
C01T C01C C01F 110.4(2) . . ?
C00V C01C H4 107.4 . . ?
C01T C01C H4 107.4 . . ?
C01F C01C H4 107.4 . . ?
C00R C01D C01N 114.5(2) . . ?
C00R C01D C01V 109.7(2) . . ?
C01N C01D C01V 110.6(2) . . ?
C00R C01D H5 107.3 . . ?
C01N C01D H5 107.3 . . ?
C01V C01D H5 107.3 . . ?
C013 C01E H6 109.5 . . ?
C013 C01E H7 109.5 . . ?
H6 C01E H7 109.5 . . ?
C013 C01E H8 109.5 . . ?
H6 C01E H8 109.5 . . ?
H7 C01E H8 109.5 . . ?
C01C C01F H9 109.5 . . ?
C01C C01F H10 109.5 . . ?
H9 C01F H10 109.5 . . ?
C01C C01F H11 109.5 . . ?
H9 C01F H11 109.5 . . ?
H10 C01F H11 109.5 . . ?
C01K C01G C019 119.9(2) . . ?
C01K C01G H12 120.1 . . ?
C019 C01G H12 120.1 . . ?
C00H C01H H13 109.5 . . ?
C00H C01H H14 109.5 . . ?
H13 C01H H14 109.5 . . ?
C00H C01H H15 109.5 . . ?
H13 C01H H15 109.5 . . ?
H14 C01H H15 109.5 . . ?
C1 C01I C01W 112.2(3) . . ?
C1 C01I C00M 114.6(3) . . ?
C01W C01I C00M 114.9(2) . . ?
C1 C01I H16 104.6 . . ?
C01W C01I H16 104.6 . . ?
C00M C01I H16 104.6 . . ?
C00Z C01J H17 109.5 . . ?
C00Z C01J H18 109.5 . . ?
H17 C01J H18 109.5 . . ?
C00Z C01J H19 109.5 . . ?
H17 C01J H19 109.5 . . ?
H18 C01J H19 109.5 . . ?
C01G C01K C00O 121.1(2) . . ?
C01G C01K H20 119.5 . . ?
C00O C01K H20 119.5 . . ?
C01X C01L C01B 108.5(2) . . ?
C01X C01L C01U 108.5(3) . . ?
C01B C01L C01U 107.5(2) . . ?
C01X C01L C009 107.4(2) . . ?
C01B C01L C009 117.3(2) . . ?
C01U C01L C009 107.3(2) . . ?
C018 C01M H21 109.5 . . ?
C018 C01M H22 109.5 . . ?
H21 C01M H22 109.5 . . ?
C018 C01M H23 109.5 . . ?
H21 C01M H23 109.5 . . ?
H22 C01M H23 109.5 . . ?
C01D C01N H24 109.5 . . ?
C01D C01N H25 109.5 . . ?
H24 C01N H25 109.5 . . ?
C01D C01N H26 109.5 . . ?
H24 C01N H26 109.5 . . ?
H25 C01N H26 109.5 . . ?
C018 C01O H27 109.5 . . ?
C018 C01O H28 109.5 . . ?
H27 C01O H28 109.5 . . ?
C018 C01O H29 109.5 . . ?
H27 C01O H29 109.5 . . ?
H28 C01O H29 109.5 . . ?
C016 C01P H30 109.5 . . ?
C016 C01P H31 109.5 . . ?
H30 C01P H31 109.5 . . ?
C016 C01P H32 109.5 . . ?
H30 C01P H32 109.5 . . ?
H31 C01P H32 109.5 . . ?
C016 C01Q H33 109.5 . . ?
C016 C01Q H34 109.5 . . ?
H33 C01Q H34 109.5 . . ?
C016 C01Q H35 109.5 . . ?
H33 C01Q H35 109.5 . . ?
H34 C01Q H35 109.5 . . ?
C00Z C01R H36 109.5 . . ?
C00Z C01R H37 109.5 . . ?
H36 C01R H37 109.5 . . ?
C00Z C01R H38 109.5 . . ?
H36 C01R H38 109.5 . . ?
H37 C01R H38 109.5 . . ?
C014 C01S H39 109.5 . . ?
C014 C01S H40 109.5 . . ?
H39 C01S H40 109.5 . . ?
C014 C01S H41 109.5 . . ?
H39 C01S H41 109.5 . . ?
H40 C01S H41 109.5 . . ?
C01C C01T H42 109.5 . . ?
C01C C01T H43 109.5 . . ?
H42 C01T H43 109.5 . . ?
C01C C01T H44 109.5 . . ?
H42 C01T H44 109.5 . . ?
H43 C01T H44 109.5 . . ?
C01L C01U H45 109.5 . . ?
C01L C01U H46 109.5 . . ?
H45 C01U H46 109.5 . . ?
C01L C01U H47 109.5 . . ?
H45 C01U H47 109.5 . . ?
H46 C01U H47 109.5 . . ?
C01D C01V H48 109.5 . . ?
C01D C01V H49 109.5 . . ?
H48 C01V H49 109.5 . . ?
C01D C01V H50 109.5 . . ?
H48 C01V H50 109.5 . . ?
H49 C01V H50 109.5 . . ?
C01I C01W H51 109.5 . . ?
C01I C01W H52 109.5 . . ?
H51 C01W H52 109.5 . . ?
C01I C01W H53 109.5 . . ?
H51 C01W H53 109.5 . . ?
H52 C01W H53 109.5 . . ?
C01L C01X H54 109.5 . . ?
C01L C01X H55 109.5 . . ?
H54 C01X H55 109.5 . . ?
C01L C01X H56 109.5 . . ?
H54 C01X H56 109.5 . . ?
H55 C01X H56 109.5 . . ?
C01Y C01Y C01Z 115.2(4) 3_766 . ?
C01Y C01Y H01A 108.5 3_766 . ?
C01Z C01Y H01A 108.5 . . ?
C01Y C01Y H01B 108.5 3_766 . ?
C01Z C01Y H01B 108.5 . . ?
H01A C01Y H01B 107.5 . . ?
C3 C01Z C01Y 113.0(6) . . ?
C3 C01Z H01C 104(3) . . ?
C01Y C01Z H01C 115(3) . . ?
C3 C01Z H01D 120(3) . . ?
C01Y C01Z H01D 107(3) . . ?
H01C C01Z H01D 96(4) . . ?
C01Z C3 H3A 109.5 . . ?
C01Z C3 H3B 109.5 . . ?
H3A C3 H3B 109.5 . . ?
C01Z C3 H3C 109.5 . . ?
H3A C3 H3C 109.5 . . ?
H3B C3 H3C 109.5 . . ?
C01I C1 H57 109.5 . . ?
C01I C1 H58 109.5 . . ?
H57 C1 H58 109.5 . . ?
C01I C1 H59 109.5 . . ?
H57 C1 H59 109.5 . . ?
H58 C1 H59 109.5 . . ?

loop_
_geom_bond_atom_site_label_1
_geom_bond_atom_site_label_2
_geom_bond_distance
_geom_bond_site_symmetry_2
_geom_bond_publ_flag
Y001 C00D 2.403(2) . ?
Y001 N005 2.4300(18) . ?
Y001 C00L 2.451(2) . ?
Y001 C00K 2.465(2) . ?
Y001 C00W 2.528(2) . ?
Y001 C00G 2.569(2) . ?
Y001 C00J 2.589(2) . ?
Y001 C010 2.739(2) . ?
Y001 C017 2.761(2) . ?
Y001 C00P 2.764(2) . ?
Y001 C00Y 2.775(2) . ?
Y001 C00I 2.853(2) . ?
Y002 C00J 2.425(2) . ?
Y002 C00G 2.430(2) . ?
Y002 N003 2.4421(18) . ?
Y002 C00K 2.463(2) . ?
Y002 C00W 2.513(2) . ?
Y002 C00D 2.550(2) . ?
Y002 C00L 2.604(2) . ?
Y002 C007 2.745(2) . ?
Y002 C00F 2.753(2) . ?
Y002 C008 2.754(2) . ?
Y002 C011 2.770(2) . ?
Y002 C00R 2.811(2) . ?
N003 C00A 1.364(3) . ?
N003 C00E 1.427(3) . ?
N004 C00A 1.311(3) . ?
N004 C007 1.388(3) . ?
N005 C009 1.356(3) . ?
N005 C00C 1.427(3) . ?
N006 C009 1.316(3) . ?
N006 C00Y 1.390(3) . ?
C007 C008 1.421(3) . ?
C007 C00R 1.426(3) . ?
C008 C00F 1.406(3) . ?
C008 C00Z 1.520(3) . ?
C009 C01L 1.560(3) . ?
C00A C013 1.561(3) . ?
C00B C00U 1.393(3) . ?
C00B C00C 1.421(3) . ?
C00B C016 1.525(3) . ?
C00C C00M 1.415(3) . ?
C00D C00K 1.460(3) . ?
C00D C00J 1.468(3) . ?
C00D H61 0.90(3) . ?
C00E C00T 1.416(3) . ?
C00E C00O 1.420(3) . ?
C00F C011 1.390(4) . ?
C00F H 0.9500 . ?
C00G C00K 1.460(3) . ?
C00G C00L 1.467(3) . ?
C00G H60 0.96(3) . ?
C00H C00T 1.524(3) . ?
C00H C01H 1.530(4) . ?
C00H C00S 1.537(3) . ?
C00H HA 1.0000 . ?
C00I C00V 1.394(4) . ?
C00I C00P 1.403(4) . ?
C00I HB 0.9500 . ?
C00J C00W 1.457(3) . ?
C00J H63 0.90(3) . ?
C00K H64 0.94(3) . ?
C00L C00W 1.450(3) . ?
C00L H62 0.96(3) . ?
C00M C00Q 1.396(3) . ?
C00M C01I 1.527(3) . ?
C00N C013 1.547(3) . ?
C00N HC 0.9800 . ?
C00N HD 0.9800 . ?
C00N HE 0.9800 . ?
C00O C01K 1.397(3) . ?
C00O C018 1.524(3) . ?
C00P C010 1.397(4) . ?
C00P HF 0.9500 . ?
C00Q C012 1.385(4) . ?
C00Q HG 0.9500 . ?
C00R C00X 1.400(3) . ?
C00R C01D 1.517(3) . ?
C00S HH 0.9800 . ?
C00S HI 0.9800 . ?
C00S HJ 0.9800 . ?
C00T C019 1.397(3) . ?
C00U C012 1.388(4) . ?
C00U HK 0.9500 . ?
C00V C00Y 1.428(3) . ?
C00V C01C 1.517(3) . ?
C00W H65 0.99(3) . ?
C00X C011 1.407(4) . ?
C00X HL 0.9500 . ?
C00Y C017 1.424(3) . ?
C00Z C01J 1.533(4) . ?
C00Z C01R 1.538(3) . ?
C00Z HM 1.0000 . ?
C010 C017 1.405(3) . ?
C010 HN 0.9500 . ?
C011 HO 0.9500 . ?
C012 HP 0.9500 . ?
C013 C01A 1.536(3) . ?
C013 C01E 1.540(3) . ?
C014 C017 1.519(3) . ?
C014 C015 1.534(3) . ?
C014 C01S 1.535(4) . ?
C014 HQ 1.0000 . ?
C015 HR 0.9800 . ?
C015 HS 0.9800 . ?
C015 HT 0.9800 . ?
C016 C01Q 1.523(4) . ?
C016 C01P 1.536(4) . ?
C016 HU 1.0000 . ?
C018 C01O 1.530(3) . ?
C018 C01M 1.532(3) . ?
C018 HV 1.0000 . ?
C019 C01G 1.383(4) . ?
C019 HW 0.9500 . ?
C01A HX 0.9800 . ?
C01A HY 0.9800 . ?
C01A HZ 0.9800 . ?
C01B C01L 1.536(4) . ?
C01B H1 0.9800 . ?
C01B H2 0.9800 . ?
C01B H3 0.9800 . ?
C01C C01T 1.527(4) . ?
C01C C01F 1.537(4) . ?
C01C H4 1.0000 . ?
C01D C01N 1.528(4) . ?
C01D C01V 1.535(4) . ?
C01D H5 1.0000 . ?
C01E H6 0.9800 . ?
C01E H7 0.9800 . ?
C01E H8 0.9800 . ?
C01F H9 0.9800 . ?
C01F H10 0.9800 . ?
C01F H11 0.9800 . ?
C01G C01K 1.383(4) . ?
C01G H12 0.9500 . ?
C01H H13 0.9800 . ?
C01H H14 0.9800 . ?
C01H H15 0.9800 . ?
C01I C1 1.448(5) . ?
C01I C01W 1.510(4) . ?
C01I H16 1.0000 . ?
C01J H17 0.9800 . ?
C01J H18 0.9800 . ?
C01J H19 0.9800 . ?
C01K H20 0.9500 . ?
C01L C01X 1.523(4) . ?
C01L C01U 1.555(4) . ?
C01M H21 0.9800 . ?
C01M H22 0.9800 . ?
C01M H23 0.9800 . ?
C01N H24 0.9800 . ?
C01N H25 0.9800 . ?
C01N H26 0.9800 . ?
C01O H27 0.9800 . ?
C01O H28 0.9800 . ?
C01O H29 0.9800 . ?
C01P H30 0.9800 . ?
C01P H31 0.9800 . ?
C01P H32 0.9800 . ?
C01Q H33 0.9800 . ?
C01Q H34 0.9800 . ?
C01Q H35 0.9800 . ?
C01R H36 0.9800 . ?
C01R H37 0.9800 . ?
C01R H38 0.9800 . ?
C01S H39 0.9800 . ?
C01S H40 0.9800 . ?
C01S H41 0.9800 . ?
C01T H42 0.9800 . ?
C01T H43 0.9800 . ?
C01T H44 0.9800 . ?
C01U H45 0.9800 . ?
C01U H46 0.9800 . ?
C01U H47 0.9800 . ?
C01V H48 0.9800 . ?
C01V H49 0.9800 . ?
C01V H50 0.9800 . ?
C01W H51 0.9800 . ?
C01W H52 0.9800 . ?
C01W H53 0.9800 . ?
C01X H54 0.9800 . ?
C01X H55 0.9800 . ?
C01X H56 0.9800 . ?
C01Y C01Y 1.448(8) 3_766 ?
C01Y C01Z 1.505(7) . ?
C01Y H01A 0.9900 . ?
C01Y H01B 0.9900 . ?
C01Z C3 1.347(9) . ?
C01Z H01C 0.980(2) . ?
C01Z H01D 1.14(5) . ?
C3 H3A 0.9800 . ?
C3 H3B 0.9800 . ?
C3 H3C 0.9800 . ?
C1 H57 0.9800 . ?
C1 H58 0.9800 . ?
C1 H59 0.9800 . ?

loop_
_geom_torsion_atom_site_label_1
_geom_torsion_atom_site_label_2
_geom_torsion_atom_site_label_3
_geom_torsion_atom_site_label_4
_geom_torsion
_geom_torsion_site_symmetry_1
_geom_torsion_site_symmetry_2
_geom_torsion_site_symmetry_3
_geom_torsion_site_symmetry_4
_geom_torsion_publ_flag
C00A N004 C007 C008 -94.2(2) . . . . ?
C00A N004 C007 C00R 83.8(2) . . . . ?
C00A N004 C007 Y002 -6.3(2) . . . . ?
N004 C007 C008 C00F 175.7(2) . . . . ?
C00R C007 C008 C00F -2.3(3) . . . . ?
Y002 C007 C008 C00F 63.33(18) . . . . ?
N004 C007 C008 C00Z -2.8(3) . . . . ?
C00R C007 C008 C00Z 179.2(2) . . . . ?
Y002 C007 C008 C00Z -115.16(19) . . . . ?
N004 C007 C008 Y002 112.36(19) . . . . ?
C00R C007 C008 Y002 -65.62(18) . . . . ?
C00Y N006 C009 N005 2.9(3) . . . . ?
C00Y N006 C009 C01L -175.30(19) . . . . ?
C00C N005 C009 N006 174.1(2) . . . . ?
Y001 N005 C009 N006 1.8(3) . . . . ?
C00C N005 C009 C01L -8.0(4) . . . . ?
Y001 N005 C009 C01L 179.64(18) . . . . ?
C007 N004 C00A N003 3.8(3) . . . . ?
C007 N004 C00A C013 -175.87(18) . . . . ?
C00E N003 C00A N004 175.0(2) . . . . ?
Y002 N003 C00A N004 1.3(3) . . . . ?
C00E N003 C00A C013 -5.5(3) . . . . ?
Y002 N003 C00A C013 -179.11(16) . . . . ?
C00U C00B C00C C00M 1.0(3) . . . . ?
C016 C00B C00C C00M -179.3(2) . . . . ?
C00U C00B C00C N005 -170.7(2) . . . . ?
C016 C00B C00C N005 9.0(3) . . . . ?
C009 N005 C00C C00M 108.7(3) . . . . ?
Y001 N005 C00C C00M -77.5(2) . . . . ?
C009 N005 C00C C00B -79.5(3) . . . . ?
Y001 N005 C00C C00B 94.3(2) . . . . ?
C00A N003 C00E C00T -80.3(3) . . . . ?
Y002 N003 C00E C00T 94.3(2) . . . . ?
C00A N003 C00E C00O 107.5(2) . . . . ?
Y002 N003 C00E C00O -77.9(2) . . . . ?
C007 C008 C00F C011 0.2(3) . . . . ?
C00Z C008 C00F C011 178.7(2) . . . . ?
Y002 C008 C00F C011 63.3(2) . . . . ?
C007 C008 C00F Y002 -63.06(18) . . . . ?
C00Z C008 C00F Y002 115.4(2) . . . . ?
C00K C00D C00J C00W 16.5(3) . . . . ?
Y001 C00D C00J C00W -50.03(19) . . . . ?
Y002 C00D C00J C00W 66.55(18) . . . . ?
C00K C00D C00J Y002 -50.09(18) . . . . ?
Y001 C00D C00J Y002 -116.59(7) . . . . ?
C00K C00D C00J Y001 66.50(17) . . . . ?
Y002 C00D C00J Y001 116.59(7) . . . . ?
C00L C00G C00K C00D -7.7(3) . . . . ?
Y002 C00G C00K C00D 60.55(19) . . . . ?
Y001 C00G C00K C00D -57.21(18) . . . . ?
C00L C00G C00K Y002 -68.26(19) . . . . ?
Y001 C00G C00K Y002 -117.76(7) . . . . ?
C00L C00G C00K Y001 49.50(19) . . . . ?
Y002 C00G C00K Y001 117.76(7) . . . . ?
C00J C00D C00K C00G -8.8(3) . . . . ?
Y001 C00D C00K C00G 60.54(19) . . . . ?
Y002 C00D C00K C00G -58.15(18) . . . . ?
C00J C00D C00K Y002 49.37(18) . . . . ?
Y001 C00D C00K Y002 118.69(7) . . . . ?
C00J C00D C00K Y001 -69.32(18) . . . . ?
Y002 C00D C00K Y001 -118.69(7) . . . . ?
C00K C00G C00L C00W 16.3(3) . . . . ?
Y002 C00G C00L C00W -48.77(19) . . . . ?
Y001 C00G C00L C00W 66.11(19) . . . . ?
C00K C00G C00L Y001 -49.78(19) . . . . ?
Y002 C00G C00L Y001 -114.88(7) . . . . ?
C00K C00G C00L Y002 65.10(18) . . . . ?
Y001 C00G C00L Y002 114.88(7) . . . . ?
C00B C00C C00M C00Q -0.3(3) . . . . ?
N005 C00C C00M C00Q 171.5(2) . . . . ?
C00B C00C C00M C01I 179.6(2) . . . . ?
N005 C00C C00M C01I -8.6(3) . . . . ?
C00T C00E C00O C01K 4.4(3) . . . . ?
N003 C00E C00O C01K 176.6(2) . . . . ?
C00T C00E C00O C018 -175.2(2) . . . . ?
N003 C00E C00O C018 -3.1(3) . . . . ?
C00V C00I C00P C010 -3.4(3) . . . . ?
Y001 C00I C00P C010 -64.5(2) . . . . ?
C00V C00I C00P Y001 61.1(2) . . . . ?
C00C C00M C00Q C012 -0.7(4) . . . . ?
C01I C00M C00Q C012 179.4(2) . . . . ?
N004 C007 C00R C00X -175.9(2) . . . . ?
C008 C007 C00R C00X 2.1(3) . . . . ?
Y002 C007 C00R C00X -62.34(19) . . . . ?
N004 C007 C00R C01D 4.6(3) . . . . ?
C008 C007 C00R C01D -177.4(2) . . . . ?
Y002 C007 C00R C01D 118.19(19) . . . . ?
N004 C007 C00R Y002 -113.58(18) . . . . ?
C008 C007 C00R Y002 64.43(18) . . . . ?
C00O C00E C00T C019 -2.6(3) . . . . ?
N003 C00E C00T C019 -174.7(2) . . . . ?
C00O C00E C00T C00H 177.6(2) . . . . ?
N003 C00E C00T C00H 5.5(3) . . . . ?
C01H C00H C00T C019 78.9(3) . . . . ?
C00S C00H C00T C019 -44.8(3) . . . . ?
C01H C00H C00T C00E -101.3(3) . . . . ?
C00S C00H C00T C00E 135.0(2) . . . . ?
C00C C00B C00U C012 -0.8(4) . . . . ?
C016 C00B C00U C012 179.5(2) . . . . ?
C00P C00I C00V C00Y 0.2(3) . . . . ?
Y001 C00I C00V C00Y 59.25(19) . . . . ?
C00P C00I C00V C01C -179.8(2) . . . . ?
Y001 C00I C00V C01C -120.8(2) . . . . ?
C00P C00I C00V Y001 -59.0(2) . . . . ?
C00G C00L C00W C00J -8.6(3) . . . . ?
Y001 C00L C00W C00J 58.3(2) . . . . ?
Y002 C00L C00W C00J -55.88(19) . . . . ?
C00G C00L C00W Y002 47.25(19) . . . . ?
Y001 C00L C00W Y002 114.15(7) . . . . ?
C00G C00L C00W Y001 -66.91(19) . . . . ?
Y002 C00L C00W Y001 -114.15(7) . . . . ?
C00D C00J C00W C00L -7.9(3) . . . . ?
Y002 C00J C00W C00L 59.4(2) . . . . ?
Y001 C00J C00W C00L -55.64(19) . . . . ?
C00D C00J C00W Y002 -67.30(18) . . . . ?
Y001 C00J C00W Y002 -115.04(7) . . . . ?
C00D C00J C00W Y001 47.74(18) . . . . ?
Y002 C00J C00W Y001 115.04(7) . . . . ?
C007 C00R C00X C011 0.2(3) . . . . ?
C01D C00R C00X C011 179.6(2) . . . . ?
Y002 C00R C00X C011 -60.5(2) . . . . ?
C007 C00R C00X Y002 60.63(18) . . . . ?
C01D C00R C00X Y002 -119.9(2) . . . . ?
C009 N006 C00Y C017 -92.2(3) . . . . ?
C009 N006 C00Y C00V 86.2(3) . . . . ?
C009 N006 C00Y Y001 -5.4(2) . . . . ?
C00I C00V C00Y N006 -175.0(2) . . . . ?
C01C C00V C00Y N006 5.1(3) . . . . ?
Y001 C00V C00Y N006 -113.93(19) . . . . ?
C00I C00V C00Y C017 3.5(3) . . . . ?
C01C C00V C00Y C017 -176.4(2) . . . . ?
Y001 C00V C00Y C017 64.54(18) . . . . ?
C00I C00V C00Y Y001 -61.05(19) . . . . ?
C01C C00V C00Y Y001 119.03(19) . . . . ?
C00F C008 C00Z C01J -17.0(3) . . . . ?
C007 C008 C00Z C01J 161.5(2) . . . . ?
Y002 C008 C00Z C01J 73.5(2) . . . . ?
C00F C008 C00Z C01R 107.6(3) . . . . ?
C007 C008 C00Z C01R -74.0(3) . . . . ?
Y002 C008 C00Z C01R -161.93(16) . . . . ?
C00I C00P C010 C017 2.8(3) . . . . ?
Y001 C00P C010 C017 -64.2(2) . . . . ?
C00I C00P C010 Y001 67.0(2) . . . . ?
C008 C00F C011 C00X 2.0(4) . . . . ?
Y002 C00F C011 C00X 64.9(2) . . . . ?
C008 C00F C011 Y002 -62.9(2) . . . . ?
C00R C00X C011 C00F -2.2(4) . . . . ?
Y002 C00X C011 C00F -63.6(2) . . . . ?
C00R C00X C011 Y002 61.3(2) . . . . ?
C00M C00Q C012 C00U 0.9(4) . . . . ?
C00B C00U C012 C00Q -0.2(4) . . . . ?
N004 C00A C013 C01A 173.6(2) . . . . ?
N003 C00A C013 C01A -6.0(3) . . . . ?
N004 C00A C013 C01E -63.0(2) . . . . ?
N003 C00A C013 C01E 117.4(2) . . . . ?
N004 C00A C013 C00N 52.3(2) . . . . ?
N003 C00A C013 C00N -127.3(2) . . . . ?
C00U C00B C016 C01Q 73.7(3) . . . . ?
C00C C00B C016 C01Q -106.0(3) . . . . ?
C00U C00B C016 C01P -49.5(3) . . . . ?
C00C C00B C016 C01P 130.8(2) . . . . ?
C00P C010 C017 C00Y 0.9(3) . . . . ?
Y001 C010 C017 C00Y -63.47(18) . . . . ?
C00P C010 C017 C014 -179.0(2) . . . . ?
Y001 C010 C017 C014 116.6(2) . . . . ?
C00P C010 C017 Y001 64.3(2) . . . . ?
N006 C00Y C017 C010 174.4(2) . . . . ?
C00V C00Y C017 C010 -4.0(3) . . . . ?
Y001 C00Y C017 C010 62.77(18) . . . . ?
N006 C00Y C017 C014 -5.7(3) . . . . ?
C00V C00Y C017 C014 175.9(2) . . . . ?
Y001 C00Y C017 C014 -117.31(19) . . . . ?
N006 C00Y C017 Y001 111.65(19) . . . . ?
C00V C00Y C017 Y001 -66.80(19) . . . . ?
C015 C014 C017 C010 105.3(3) . . . . ?
C01S C014 C017 C010 -18.0(3) . . . . ?
C015 C014 C017 C00Y -74.6(3) . . . . ?
C01S C014 C017 C00Y 162.1(2) . . . . ?
C015 C014 C017 Y001 -164.56(15) . . . . ?
C01S C014 C017 Y001 72.2(2) . . . . ?
C01K C00O C018 C01O 96.1(3) . . . . ?
C00E C00O C018 C01O -84.3(3) . . . . ?
C01K C00O C018 C01M -28.5(3) . . . . ?
C00E C00O C018 C01M 151.1(2) . . . . ?
C00E C00T C019 C01G -0.4(4) . . . . ?
C00H C00T C019 C01G 179.4(2) . . . . ?
C00I C00V C01C C01T 16.6(3) . . . . ?
C00Y C00V C01C C01T -163.5(2) . . . . ?
Y001 C00V C01C C01T -77.2(3) . . . . ?
C00I C00V C01C C01F -107.9(3) . . . . ?
C00Y C00V C01C C01F 72.0(3) . . . . ?
Y001 C00V C01C C01F 158.26(17) . . . . ?
C00X C00R C01D C01N 25.6(3) . . . . ?
C007 C00R C01D C01N -154.9(2) . . . . ?
Y002 C00R C01D C01N -67.9(3) . . . . ?
C00X C00R C01D C01V -99.3(3) . . . . ?
C007 C00R C01D C01V 80.1(3) . . . . ?
Y002 C00R C01D C01V 167.18(17) . . . . ?
C00T C019 C01G C01K 1.6(4) . . . . ?
C00Q C00M C01I C1 93.2(4) . . . . ?
C00C C00M C01I C1 -86.7(4) . . . . ?
C00Q C00M C01I C01W -38.9(4) . . . . ?
C00C C00M C01I C01W 141.2(3) . . . . ?
C019 C01G C01K C00O 0.3(4) . . . . ?
C00E C00O C01K C01G -3.3(4) . . . . ?
C018 C00O C01K C01G 176.3(2) . . . . ?
N006 C009 C01L C01X 55.4(3) . . . . ?
N005 C009 C01L C01X -122.6(3) . . . . ?
N006 C009 C01L C01B 177.9(2) . . . . ?
N005 C009 C01L C01B -0.2(4) . . . . ?
N006 C009 C01L C01U -61.1(3) . . . . ?
N005 C009 C01L C01U 120.9(3) . . . . ?
C01Y C01Y C01Z C3 -80.6(7) 3_766 . . . ?
